data_7218952
loop_
_publ_author_name
'Lin, Wenbin'
'Lin, Xinping'
'Zhang, Qiongqiong'
'Chen, Jiahe'
'Kong, Xiang-Jian'
'Long, La-Sheng'
'Wang, Cheng'

_publ_section_title
;
 Gadolinium Nicotinate Clusters as Potential MRI Contrast Agents
;
_journal_name_full 'RSC Adv.'
_journal_paper_doi 10.1039/C4RA07853E
_journal_year 2014
_chemical_formula_moiety 'C72 H56 Gd8 N12 O44, 4(Cl O4), 4(O)'
_chemical_formula_sum 'C72 H88 Cl4 Gd8 N12 O64'
_chemical_formula_weight 3545.34
_chemical_name_systematic
;
 ? 
;
_space_group_crystal_system monoclinic
_space_group_IT_number 14
_space_group_name_Hall '-P 2yn'
_space_group_name_H-M_alt 'P 1 21/n 1'
_symmetry_space_group_name_Hall '-P 2yn'
_symmetry_space_group_name_H-M 'P 1 21/n 1'
_atom_sites_solution_hydrogens geom
_atom_sites_solution_primary direct
_atom_sites_solution_secondary difmap
_audit_creation_date 2014-07-17
_audit_creation_method
;
Olex2 1.2
(compiled 2014.06.27 svn.r2953 for OlexSys, GUI svn.r4855)
;
_audit_update_record
;
2014-07-19 deposited with the CCDC.
2014-11-28 downloaded from the CCDC.
;
_cell_angle_alpha 90.00
_cell_angle_beta 103.514(4)
_cell_angle_gamma 90.00
_cell_formula_units_Z 2
_cell_length_a 15.9574(8)
_cell_length_b 19.0647(11)
_cell_length_c 18.6238(8)
_cell_measurement_reflns_used 9671
_cell_measurement_temperature 100.01
_cell_measurement_theta_max 28.39
_cell_measurement_theta_min 3.4910
_cell_volume 5508.9(5)
_computing_molecular_graphics 'Olex2 (Dolomanov et al., 2009)'
_computing_publication_material 'Olex2 (Dolomanov et al., 2009)'
_computing_structure_refinement 'XL (Sheldrick, 2008)'
_computing_structure_solution 'SHELXS-97 (Sheldrick, 1990)'
_diffrn_ambient_temperature 100.01
_diffrn_measured_fraction_theta_full 0.998
_diffrn_measured_fraction_theta_max 0.998
_diffrn_measurement_device_type 'multiwire proportional'
_diffrn_measurement_method 'phi and omega scans'
_diffrn_radiation_monochromator graphite
_diffrn_radiation_type MoK\a
_diffrn_radiation_wavelength 0.71073
_diffrn_reflns_av_R_equivalents 0.0864
_diffrn_reflns_av_unetI/netI 0.0743
_diffrn_reflns_limit_h_max 17
_diffrn_reflns_limit_h_min -18
_diffrn_reflns_limit_k_max 22
_diffrn_reflns_limit_k_min -20
_diffrn_reflns_limit_l_max 22
_diffrn_reflns_limit_l_min -22
_diffrn_reflns_number 45596
_diffrn_reflns_theta_full 25.00
_diffrn_reflns_theta_max 25.00
_diffrn_reflns_theta_min 3.37
_diffrn_source 'fine-focus sealed tube'
_exptl_absorpt_coefficient_mu 4.949
_exptl_absorpt_correction_T_max 0.6929
_exptl_absorpt_correction_T_min 0.4377
_exptl_absorpt_correction_type multi-scan
_exptl_crystal_colour colorless
_exptl_crystal_density_diffrn 2.137
_exptl_crystal_density_method 'not measured'
_exptl_crystal_description block
_exptl_crystal_F_000 3392
_exptl_crystal_size_max 0.2
_exptl_crystal_size_mid 0.1
_exptl_crystal_size_min 0.08
_refine_diff_density_max 1.593
_refine_diff_density_min -1.252
_refine_diff_density_rms 0.228
_refine_ls_extinction_method none
_refine_ls_goodness_of_fit_ref 1.061
_refine_ls_hydrogen_treatment constr
_refine_ls_matrix_type full
_refine_ls_number_parameters 721
_refine_ls_number_reflns 9671
_refine_ls_number_restraints 0
_refine_ls_restrained_S_all 1.061
_refine_ls_R_factor_all 0.0774
_refine_ls_R_factor_gt 0.0480
_refine_ls_shift/su_max 0.002
_refine_ls_shift/su_mean 0.000
_refine_ls_structure_factor_coef Fsqd
_refine_ls_weighting_details 'calc w=1/[\s^2^(Fo^2^)+(0.0371P)^2^+59.2818P] where P=(Fo^2^+2Fc^2^)/3'
_refine_ls_weighting_scheme calc
_refine_ls_wR_factor_gt 0.1018
_refine_ls_wR_factor_ref 0.1214
_reflns_number_gt 7166
_reflns_number_total 9671
_reflns_threshold_expression >2sigma(I)
_cod_data_source_file c4ra07853e2.cif
_cod_data_source_block compound-3
_cod_database_code 7218952
_olex2_refinement_description
;
1. Fixed Uiso
 At 1.2 times of:
  All C(H) groups, All O(H) groups
2.a Ternary CH refined with riding coordinates:
 O1(H1), O2(H2), O3(H3), O4(H4)
2.b Aromatic/amide H refined with riding coordinates:
 C1(H1A), C2(H2A), C3(H3A), C4(H4A), C5(H5), C6(H6), C7(H7), C8(H8), C9(H9),
 C10(H10), C11(H11), C12(H12), C13(H13), C14(H14), C15(H15), C19(H19), C21(H21),
  C24(H24), C25(H25), C30(H30), C32(H32), C33(H33), C35(H35), C36(H36)
;
_olex2_submission_special_instructions 'No special instructions were received'

loop_
_space_group_symop_id
_space_group_symop_operation_xyz
1 'x, y, z'
2 '-x+1/2, y+1/2, -z+1/2'
3 '-x, -y, -z'
4 'x-1/2, -y-1/2, z-1/2'

loop_
_atom_site_label
_atom_site_type_symbol
_atom_site_fract_x
_atom_site_fract_y
_atom_site_fract_z
_atom_site_U_iso_or_equiv
_atom_site_adp_type
_atom_site_occupancy
_atom_site_calc_flag
_atom_site_refinement_flags_posn
Gd1 Gd 0.62415(3) 0.26029(3) 1.25226(2) 0.02013(13) Uani 1 d .
Gd2 Gd 0.56740(3) 0.30241(3) 1.43630(2) 0.01868(13) Uani 1 d .
Gd3 Gd 0.79959(3) 0.26445(3) 1.43014(2) 0.02112(13) Uani 1 d .
Gd4 Gd 0.63429(3) 0.11607(3) 1.39496(2) 0.01850(13) Uani 1 d .
Cl1 Cl 0.7644(2) 0.03528(17) 1.18913(17) 0.0454(8) Uani 1 d .
Cl2 Cl 0.1865(2) 0.2567(2) 0.44525(19) 0.0540(9) Uani 1 d .
O1 O 0.6716(4) 0.3222(3) 1.3658(3) 0.0221(15) Uani 1 d .
H1 H 0.6810 0.3732 1.3582 0.027 Uiso 1 calc R
O1W O -0.1871(8) 0.0737(7) 0.9777(7) 0.098(4) Uani 1 d .
O2W O -0.0741(7) -0.0094(5) 0.9167(5) 0.062(3) Uani 1 d .
O3W O 0.9580(5) 0.2802(5) 1.4837(4) 0.043(2) Uani 1 d .
O4W O 0.5913(5) 0.2634(4) 1.1124(4) 0.037(2) Uani 1 d .
O5W O 0.6546(5) 0.3782(4) 1.2143(4) 0.0299(17) Uani 1 d .
O6W O 0.4737(5) 0.3631(4) 1.5031(4) 0.041(2) Uani 1 d .
O7W O 0.8365(5) 0.3891(4) 1.4207(4) 0.0346(19) Uani 1 d .
O8W O 0.5776(5) 0.4337(4) 1.4240(4) 0.0325(18) Uani 1 d .
O2 O 0.5525(4) 0.2130(3) 1.3434(3) 0.0167(14) Uani 1 d .
H2 H 0.4909 0.2006 1.3216 0.020 Uiso 1 calc R
O3 O 0.7205(4) 0.1849(3) 1.3367(3) 0.0215(15) Uani 1 d .
H3 H 0.7587 0.1565 1.3124 0.026 Uiso 1 calc R
O4 O 0.6797(4) 0.2140(4) 1.4687(3) 0.0210(15) Uani 1 d .
H4 H 0.6938 0.2025 1.5225 0.025 Uiso 1 calc R
O5 O 0.7676(5) 0.0706(4) 1.4565(4) 0.0276(16) Uani 1 d .
O6 O 0.7585(5) 0.2512(5) 1.2154(4) 0.042(2) Uani 1 d .
O7 O 0.4867(5) 0.3140(4) 1.2281(4) 0.0297(17) Uani 1 d .
O8 O 0.5063(5) -0.2161(4) 1.5097(4) 0.0242(16) Uani 1 d .
O9 O 0.8013(5) 0.3151(4) 1.5459(3) 0.0258(16) Uani 1 d .
O10 O 0.6648(5) 0.3423(4) 1.5478(4) 0.0283(17) Uani 1 d .
O11 O 0.4649(5) -0.1072(4) 1.5309(4) 0.0271(17) Uani 1 d .
O12 O 0.8626(5) 0.1589(4) 1.4840(4) 0.0334(18) Uani 1 d .
O13 O 0.4556(5) 0.3400(4) 1.3359(4) 0.0333(19) Uani 1 d .
O14 O 0.5607(5) 0.1563(4) 1.1953(4) 0.0281(17) Uani 1 d .
O15 O 0.5800(5) 0.0688(4) 1.2786(4) 0.0285(17) Uani 1 d .
O16 O 0.8478(6) 0.2829(5) 1.3225(5) 0.051(2) Uani 1 d .
O17 O 0.8391(9) 0.0101(8) 1.1685(9) 0.124(6) Uani 1 d .
O18 O 0.7091(9) 0.0737(6) 1.1318(6) 0.101(5) Uani 1 d .
O19 O 0.7180(6) -0.0255(5) 1.2081(4) 0.047(2) Uani 1 d .
O20 O 0.7916(6) 0.0787(5) 1.2519(5) 0.061(3) Uani 1 d .
O21 O 0.2160(11) 0.3094(8) 0.4032(7) 0.125(6) Uani 1 d .
O22 O 0.2250(7) 0.1922(6) 0.4272(6) 0.078(3) Uani 1 d .
O23 O 0.2121(7) 0.2732(6) 0.5214(5) 0.068(3) Uani 1 d .
O24 O 0.0938(6) 0.2524(7) 0.4231(6) 0.075(3) Uani 1 d .
N1 N 0.4106(6) 0.0303(5) 1.0367(5) 0.037(2) Uani 1 d .
N2 N 0.2334(6) 0.3483(5) 1.1160(4) 0.035(2) Uani 1 d .
N3 N 0.6195(6) -0.0181(5) 1.4081(4) 0.025(2) Uani 1 d .
N4 N 0.8842(6) 0.3392(5) 1.7714(4) 0.029(2) Uani 1 d .
N5 N 1.0312(7) 0.0373(6) 1.6347(6) 0.062(4) Uani 1 d .
N6 N 0.9695(9) 0.1906(7) 1.1343(6) 0.057(4) Uani 1 d .
C1 C 1.0581(11) 0.2574(14) 1.2313(9) 0.116(9) Uani 1 d .
H1A H 1.1132 0.2765 1.2528 0.139 Uiso 1 calc R
C2 C 1.0440(11) 0.2179(12) 1.1676(8) 0.088(7) Uani 1 d .
H2A H 1.0917 0.2099 1.1461 0.106 Uiso 1 calc R
C3 C 0.4464(12) -0.0671(8) 1.1163(8) 0.075(5) Uani 1 d .
H3A H 0.4425 -0.1162 1.1235 0.090 Uiso 1 calc R
C4 C 0.9893(10) 0.2677(11) 1.2620(8) 0.083(6) Uani 1 d .
H4A H 0.9971 0.2913 1.3080 0.100 Uiso 1 calc R
C5 C 0.9386(10) -0.0628(8) 1.5999(9) 0.082(6) Uani 1 d .
H5 H 0.9262 -0.1107 1.6069 0.098 Uiso 1 calc R
C6 C 1.0143(10) -0.0302(8) 1.6411(9) 0.077(6) Uani 1 d .
H6 H 1.0547 -0.0579 1.6749 0.093 Uiso 1 calc R
C7 C 0.2107(8) 0.4092(9) 1.2223(7) 0.061(5) Uani 1 d .
H7 H 0.1735 0.4371 1.2436 0.074 Uiso 1 calc R
C8 C 0.8835(9) -0.0212(7) 1.5489(8) 0.058(4) Uani 1 d .
H8 H 0.8334 -0.0416 1.5182 0.069 Uiso 1 calc R
C9 C 0.1846(9) 0.3850(9) 1.1510(7) 0.061(4) Uani 1 d .
H9 H 0.1274 0.3954 1.1248 0.073 Uiso 1 calc R
C10 C 0.4936(9) -0.0255(6) 1.1724(7) 0.053(4) Uani 1 d .
H10 H 0.5203 -0.0448 1.2192 0.063 Uiso 1 calc R
C11 C 0.4055(9) -0.0375(7) 1.0509(7) 0.053(4) Uani 1 d .
H11 H 0.3718 -0.0668 1.0138 0.064 Uiso 1 calc R
C12 C 0.7516(8) 0.4008(8) 1.7722(6) 0.050(4) Uani 1 d .
H12 H 0.7186 0.4266 1.7994 0.061 Uiso 1 calc R
C13 C 0.8322(8) 0.3717(8) 1.8073(6) 0.049(4) Uani 1 d .
H13 H 0.8504 0.3756 1.8595 0.059 Uiso 1 calc R
C14 C 0.2930(8) 0.3919(7) 1.2624(7) 0.050(4) Uani 1 d .
H14 H 0.3123 0.4052 1.3127 0.059 Uiso 1 calc R
C15 C 0.9754(8) 0.0776(7) 1.5849(7) 0.047(3) Uani 1 d .
H15 H 0.9882 0.1257 1.5796 0.057 Uiso 1 calc R
C16 C 0.9074(7) 0.2436(7) 1.2258(6) 0.036(3) Uani 1 d .
C17 C 0.8385(7) 0.0964(6) 1.4896(5) 0.028(3) Uani 1 d .
C18 C 0.8315(8) 0.2585(6) 1.2557(7) 0.036(3) Uani 1 d .
C19 C 0.4594(7) 0.0707(6) 1.0897(6) 0.033(3) Uani 1 d .
H19 H 0.4659 0.1189 1.0795 0.040 Uiso 1 calc R
C20 C 0.8999(8) 0.0493(6) 1.5416(6) 0.038(3) Uani 1 d .
C21 C 0.9017(8) 0.2027(6) 1.1637(6) 0.039(3) Uani 1 d .
H21 H 0.8477 0.1823 1.1410 0.046 Uiso 1 calc R
C22 C 0.4368(7) 0.3347(5) 1.2677(5) 0.023(2) Uani 1 d .
C23 C 0.3458(7) 0.3549(6) 1.2274(5) 0.028(2) Uani 1 d .
C24 C 0.6856(8) -0.1300(6) 1.4015(6) 0.034(3) Uani 1 d .
H24 H 0.7284 -0.1570 1.3863 0.041 Uiso 1 calc R
C25 C 0.6305(7) -0.1612(6) 1.4396(6) 0.029(2) Uani 1 d .
H25 H 0.6346 -0.2100 1.4505 0.034 Uiso 1 calc R
C26 C 0.5093(6) -0.1504(5) 1.5046(5) 0.021(2) Uani 1 d .
C27 C 0.5700(6) -0.1204(5) 1.4613(5) 0.021(2) Uani 1 d .
C28 C 0.7737(7) 0.3537(6) 1.6586(5) 0.026(2) Uani 1 d .
C29 C 0.7434(7) 0.3348(6) 1.5777(5) 0.027(2) Uani 1 d .
C30 C 0.7223(7) 0.3904(6) 1.6968(6) 0.034(3) Uani 1 d .
H30 H 0.6678 0.4082 1.6714 0.040 Uiso 1 calc R
C31 C 0.5003(7) 0.0450(6) 1.1578(5) 0.028(2) Uani 1 d .
C32 C 0.3139(7) 0.3347(5) 1.1550(5) 0.026(2) Uani 1 d .
H32 H 0.3512 0.3097 1.1311 0.031 Uiso 1 calc R
C33 C 0.5665(6) -0.0509(6) 1.4438(5) 0.024(2) Uani 1 d .
H33 H 0.5231 -0.0235 1.4577 0.029 Uiso 1 calc R
C34 C 0.5510(6) 0.0937(5) 1.2148(5) 0.023(2) Uani 1 d .
C35 C 0.8524(6) 0.3302(5) 1.6989(5) 0.020(2) Uani 1 d .
H35 H 0.8874 0.3052 1.6727 0.024 Uiso 1 calc R
C36 C 0.6778(7) -0.0595(6) 1.3859(6) 0.028(3) Uani 1 d .
H36 H 0.7147 -0.0389 1.3585 0.034 Uiso 1 calc R

loop_
_atom_site_aniso_label
_atom_site_aniso_U_11
_atom_site_aniso_U_22
_atom_site_aniso_U_33
_atom_site_aniso_U_23
_atom_site_aniso_U_13
_atom_site_aniso_U_12
Gd1 0.0234(3) 0.0255(3) 0.0106(2) 0.00254(19) 0.0020(2) -0.0006(2)
Gd2 0.0216(3) 0.0232(3) 0.0103(2) 0.00100(19) 0.00169(19) 0.0006(2)
Gd3 0.0240(3) 0.0273(3) 0.0111(2) -0.0021(2) 0.0021(2) -0.0035(2)
Gd4 0.0221(3) 0.0221(3) 0.0099(2) 0.00118(19) 0.00098(19) -0.0001(2)
Cl1 0.0456(19) 0.0461(19) 0.0426(17) -0.0140(14) 0.0063(15) -0.0033(15)
Cl2 0.052(2) 0.064(2) 0.0436(19) 0.0041(16) 0.0059(16) 0.0106(17)
O1 0.031(4) 0.020(4) 0.012(3) 0.002(3) 0.000(3) -0.002(3)
O1W 0.077(9) 0.114(11) 0.108(10) -0.011(8) 0.028(8) -0.001(8)
O2W 0.080(7) 0.055(6) 0.036(5) 0.011(4) -0.015(5) -0.025(5)
O3W 0.032(5) 0.061(6) 0.033(4) -0.008(4) 0.000(4) 0.000(4)
O4W 0.040(5) 0.058(5) 0.012(4) 0.010(3) 0.004(3) -0.015(4)
O5W 0.031(4) 0.028(4) 0.028(4) 0.008(3) 0.001(3) -0.004(3)
O6W 0.055(6) 0.035(5) 0.045(5) 0.002(4) 0.036(4) 0.012(4)
O7W 0.050(5) 0.034(4) 0.015(4) 0.009(3) -0.001(3) -0.014(4)
O8W 0.034(5) 0.040(5) 0.025(4) 0.003(3) 0.009(3) 0.000(4)
O2 0.016(4) 0.023(4) 0.011(3) 0.002(3) 0.002(3) 0.000(3)
O3 0.026(4) 0.025(4) 0.012(3) -0.002(3) 0.003(3) -0.002(3)
O4 0.023(4) 0.031(4) 0.009(3) 0.004(3) 0.004(3) 0.003(3)
O5 0.028(4) 0.027(4) 0.022(4) -0.005(3) -0.005(3) -0.004(3)
O6 0.032(5) 0.064(6) 0.033(5) 0.028(4) 0.011(4) 0.006(4)
O7 0.024(4) 0.036(5) 0.027(4) 0.008(3) 0.001(3) 0.002(3)
O8 0.032(4) 0.023(4) 0.020(4) -0.002(3) 0.011(3) -0.003(3)
O9 0.029(4) 0.033(4) 0.013(3) -0.002(3) 0.001(3) -0.006(3)
O10 0.021(4) 0.042(5) 0.016(3) 0.002(3) -0.006(3) 0.009(3)
O11 0.037(5) 0.023(4) 0.022(4) 0.001(3) 0.008(3) -0.006(3)
O12 0.022(4) 0.037(5) 0.035(4) -0.006(4) -0.007(3) -0.001(3)
O13 0.036(5) 0.036(5) 0.018(4) -0.003(3) -0.012(3) 0.012(4)
O14 0.030(4) 0.034(5) 0.017(4) 0.001(3) 0.000(3) 0.002(3)
O15 0.042(5) 0.021(4) 0.017(4) 0.001(3) -0.004(3) -0.003(3)
O16 0.067(7) 0.058(6) 0.038(5) -0.020(4) 0.033(5) -0.026(5)
O17 0.092(10) 0.143(13) 0.167(14) -0.094(11) 0.089(10) -0.038(9)
O18 0.128(11) 0.074(8) 0.063(7) 0.028(6) -0.051(7) -0.028(8)
O19 0.058(6) 0.050(6) 0.030(4) -0.010(4) 0.003(4) 0.006(5)
O20 0.052(6) 0.053(6) 0.066(6) -0.036(5) -0.013(5) 0.009(5)
O21 0.184(16) 0.127(12) 0.083(9) 0.014(8) 0.071(10) -0.065(11)
O22 0.070(8) 0.095(9) 0.063(7) -0.023(6) 0.003(6) 0.027(7)
O23 0.069(7) 0.091(8) 0.046(6) -0.025(5) 0.015(5) -0.002(6)
O24 0.030(6) 0.119(10) 0.066(7) -0.004(6) -0.006(5) 0.012(6)
N1 0.041(6) 0.041(6) 0.020(5) -0.003(4) -0.012(4) 0.013(5)
N2 0.034(6) 0.054(6) 0.013(4) -0.003(4) -0.001(4) 0.005(5)
N3 0.032(5) 0.031(5) 0.016(4) 0.001(4) 0.010(4) -0.004(4)
N4 0.027(5) 0.041(6) 0.015(4) 0.002(4) -0.005(4) 0.005(4)
N5 0.051(7) 0.044(7) 0.064(8) -0.017(6) -0.040(6) 0.018(6)
N6 0.075(9) 0.081(9) 0.027(6) 0.015(6) 0.036(6) 0.042(7)
C1 0.046(11) 0.26(3) 0.045(10) -0.048(14) 0.016(8) -0.029(14)
C2 0.043(10) 0.19(2) 0.034(8) 0.035(11) 0.012(8) 0.049(12)
C3 0.123(15) 0.037(8) 0.047(9) 0.000(7) -0.020(9) -0.028(9)
C4 0.060(11) 0.158(19) 0.037(8) -0.039(10) 0.022(8) -0.025(11)
C5 0.068(11) 0.041(9) 0.099(13) -0.005(8) -0.056(10) 0.005(8)
C6 0.071(11) 0.037(9) 0.091(12) -0.011(8) -0.047(9) 0.024(8)
C7 0.035(8) 0.103(13) 0.036(7) -0.033(8) -0.012(6) 0.025(8)
C8 0.049(9) 0.040(8) 0.063(9) -0.010(7) -0.030(7) 0.005(7)
C9 0.033(8) 0.104(13) 0.036(7) -0.024(8) -0.011(6) 0.017(8)
C10 0.077(10) 0.035(8) 0.028(6) -0.001(5) -0.026(6) -0.006(7)
C11 0.075(10) 0.036(8) 0.030(7) -0.009(6) -0.024(6) -0.003(7)
C12 0.044(8) 0.085(11) 0.025(6) -0.009(6) 0.014(6) 0.025(7)
C13 0.045(8) 0.079(10) 0.021(6) -0.010(6) 0.005(6) 0.013(7)
C14 0.048(8) 0.067(9) 0.026(6) -0.022(6) -0.008(6) 0.011(7)
C15 0.045(8) 0.034(7) 0.050(8) -0.010(6) -0.017(6) 0.009(6)
C16 0.021(6) 0.066(9) 0.023(6) -0.013(6) 0.007(5) -0.006(6)
C17 0.028(7) 0.035(7) 0.019(5) -0.013(5) 0.003(5) 0.004(5)
C18 0.040(8) 0.038(7) 0.035(7) 0.006(5) 0.017(6) -0.014(6)
C19 0.041(7) 0.032(7) 0.023(6) -0.008(5) -0.001(5) 0.001(5)
C20 0.040(7) 0.027(7) 0.036(7) -0.008(5) -0.015(5) 0.012(5)
C21 0.051(8) 0.044(7) 0.023(6) 0.007(5) 0.012(6) 0.011(6)
C22 0.030(6) 0.019(5) 0.017(5) -0.004(4) 0.002(5) 0.001(4)
C23 0.028(6) 0.034(6) 0.017(5) -0.004(5) -0.004(4) 0.001(5)
C24 0.048(8) 0.028(7) 0.034(6) 0.003(5) 0.026(6) 0.008(5)
C25 0.036(7) 0.021(6) 0.029(6) -0.001(5) 0.006(5) 0.000(5)
C26 0.019(6) 0.029(6) 0.013(5) 0.001(4) 0.000(4) -0.005(4)
C27 0.022(6) 0.026(6) 0.019(5) -0.001(4) 0.010(4) 0.002(4)
C28 0.028(6) 0.033(6) 0.012(5) 0.001(4) -0.004(4) -0.001(5)
C29 0.033(7) 0.030(6) 0.018(5) 0.000(4) 0.007(5) 0.002(5)
C30 0.029(7) 0.043(7) 0.030(6) -0.009(5) 0.010(5) 0.003(5)
C31 0.038(7) 0.025(6) 0.018(5) 0.001(4) -0.001(5) 0.006(5)
C32 0.029(6) 0.027(6) 0.020(5) 0.008(4) 0.002(5) 0.004(5)
C33 0.018(6) 0.043(7) 0.009(5) 0.005(4) -0.001(4) -0.001(5)
C34 0.019(6) 0.026(6) 0.021(5) 0.006(4) 0.001(4) 0.003(4)
C35 0.019(6) 0.026(6) 0.013(5) -0.003(4) -0.002(4) -0.002(4)
C36 0.030(6) 0.036(7) 0.024(5) -0.004(5) 0.016(5) -0.008(5)

loop_
_atom_type_symbol
_atom_type_description
_atom_type_scat_dispersion_real
_atom_type_scat_dispersion_imag
_atom_type_scat_source
C C 0.0033 0.0016 'International Tables Vol C Tables 4.2.6.8 and 6.1.1.4'
H H 0.0000 0.0000 'International Tables Vol C Tables 4.2.6.8 and 6.1.1.4'
N N 0.0061 0.0033 'International Tables Vol C Tables 4.2.6.8 and 6.1.1.4'
O O 0.0106 0.0060 'International Tables Vol C Tables 4.2.6.8 and 6.1.1.4'
Cl Cl 0.1484 0.1585 'International Tables Vol C Tables 4.2.6.8 and 6.1.1.4'
Gd Gd -0.1653 3.9035 'International Tables Vol C Tables 4.2.6.8 and 6.1.1.4'

loop_
_geom_angle_atom_site_label_1
_geom_angle_atom_site_label_2
_geom_angle_atom_site_label_3
_geom_angle
_geom_angle_site_symmetry_1
_geom_angle_site_symmetry_3
Gd3 Gd1 Gd2 59.751(13) . .
Gd4 Gd1 Gd2 60.410(13) . .
Gd4 Gd1 Gd3 60.265(13) . .
O1 Gd1 Gd2 36.39(16) . .
O1 Gd1 Gd3 37.01(16) . .
O1 Gd1 Gd4 77.59(16) . .
O1 Gd1 O4W 147.8(2) . .
O1 Gd1 O5W 76.0(2) . .
O1 Gd1 O2 70.6(2) . .
O1 Gd1 O3 72.2(2) . .
O1 Gd1 O6 99.7(3) . .
O4W Gd1 Gd2 151.56(19) . .
O4W Gd1 Gd3 145.85(18) . .
O4W Gd1 Gd4 134.46(19) . .
O5W Gd1 Gd2 99.83(17) . .
O5W Gd1 Gd3 94.43(17) . .
O5W Gd1 Gd4 152.93(17) . .
O5W Gd1 O4W 71.8(2) . .
O2 Gd1 Gd2 37.31(15) . .
O2 Gd1 Gd3 76.72(15) . .
O2 Gd1 Gd4 36.24(15) . .
O2 Gd1 O4W 135.1(2) . .
O2 Gd1 O5W 134.6(2) . .
O3 Gd1 Gd2 77.79(15) . .
O3 Gd1 Gd3 38.25(15) . .
O3 Gd1 Gd4 36.24(16) . .
O3 Gd1 O4W 129.3(2) . .
O3 Gd1 O5W 126.9(2) . .
O3 Gd1 O2 69.8(2) . .
O3 Gd1 O6 70.5(2) . .
O6 Gd1 Gd2 133.1(2) . .
O6 Gd1 Gd3 74.1(2) . .
O6 Gd1 Gd4 104.61(18) . .
O6 Gd1 O4W 72.1(3) . .
O6 Gd1 O5W 74.5(3) . .
O6 Gd1 O2 140.2(2) . .
O7 Gd1 Gd2 71.15(17) . .
O7 Gd1 Gd3 128.11(17) . .
O7 Gd1 Gd4 109.40(17) . .
O7 Gd1 O1 92.4(2) . .
O7 Gd1 O4W 80.5(3) . .
O7 Gd1 O5W 77.6(2) . .
O7 Gd1 O2 74.2(2) . .
O7 Gd1 O3 143.7(2) . .
O7 Gd1 O6 145.6(2) . .
O14 Gd1 Gd2 114.29(17) . .
O14 Gd1 Gd3 124.00(17) . .
O14 Gd1 Gd4 69.53(16) . .
O14 Gd1 O1 145.8(2) . .
O14 Gd1 O4W 66.1(2) . .
O14 Gd1 O5W 137.5(2) . .
O14 Gd1 O2 77.3(2) . .
O14 Gd1 O3 86.2(2) . .
O14 Gd1 O6 97.4(3) . .
O14 Gd1 O7 89.8(3) . .
Gd1 Gd2 Gd4 59.429(12) . .
Gd3 Gd2 Gd1 59.816(13) . .
Gd3 Gd2 Gd4 59.955(13) . .
O1 Gd2 Gd1 36.56(15) . .
O1 Gd2 Gd3 37.00(15) . .
O1 Gd2 Gd4 76.87(16) . .
O1 Gd2 O6W 142.6(2) . .
O1 Gd2 O8W 74.0(2) . .
O1 Gd2 O2 71.3(2) . .
O1 Gd2 O4 71.1(2) . .
O1 Gd2 O8 145.3(2) . 3_658
O1 Gd2 O10 91.8(2) . .
O6W Gd2 Gd1 148.7(2) . .
O6W Gd2 Gd3 145.1(2) . .
O6W Gd2 Gd4 140.43(19) . .
O6W Gd2 O8W 68.7(2) . .
O8W Gd2 Gd1 95.34(15) . .
O8W Gd2 Gd3 95.87(17) . .
O8W Gd2 Gd4 150.85(16) . .
O2 Gd2 Gd1 37.85(14) . .
O2 Gd2 Gd3 77.07(15) . .
O2 Gd2 Gd4 35.28(14) . .
O2 Gd2 O6W 137.1(3) . .
O2 Gd2 O8W 129.6(2) . .
O2 Gd2 O4 68.2(2) . .
O2 Gd2 O10 141.4(2) . .
O4 Gd2 Gd1 76.21(14) . .
O4 Gd2 Gd3 37.68(15) . .
O4 Gd2 Gd4 35.39(16) . .
O4 Gd2 O6W 134.8(2) . .
O4 Gd2 O8W 130.6(2) . .
O8 Gd2 Gd1 118.49(16) 3_658 .
O8 Gd2 Gd3 117.55(17) 3_658 .
O8 Gd2 Gd4 68.44(16) 3_658 .
O8 Gd2 O6W 72.0(2) 3_658 .
O8 Gd2 O8W 140.7(2) 3_658 .
O8 Gd2 O2 80.7(2) 3_658 .
O8 Gd2 O4 79.9(2) 3_658 .
O8 Gd2 O10 97.9(2) 3_658 .
O10 Gd2 Gd1 126.73(17) . .
O10 Gd2 Gd3 69.45(17) . .
O10 Gd2 Gd4 108.16(17) . .
O10 Gd2 O6W 76.1(3) . .
O10 Gd2 O8W 73.9(2) . .
O10 Gd2 O4 73.5(2) . .
O13 Gd2 Gd1 69.48(18) . .
O13 Gd2 Gd3 126.29(19) . .
O13 Gd2 Gd4 108.32(18) . .
O13 Gd2 O1 90.6(2) . .
O13 Gd2 O6W 79.7(3) . .
O13 Gd2 O8W 71.4(3) . .
O13 Gd2 O2 73.6(2) . .
O13 Gd2 O4 141.2(2) . .
O13 Gd2 O8 100.8(3) . 3_658
O13 Gd2 O10 143.0(2) . .
Gd1 Gd3 Gd4 59.805(13) . .
Gd2 Gd3 Gd1 60.432(13) . .
Gd2 Gd3 Gd4 60.485(13) . .
O1 Gd3 Gd1 37.07(15) . .
O1 Gd3 Gd2 36.89(15) . .
O1 Gd3 Gd4 77.24(16) . .
O1 Gd3 O3W 144.1(3) . .
O1 Gd3 O7W 73.1(2) . .
O1 Gd3 O3 71.8(2) . .
O1 Gd3 O4 71.6(2) . .
O3W Gd3 Gd1 144.72(18) . .
O3W Gd3 Gd2 149.69(18) . .
O3W Gd3 Gd4 138.4(2) . .
O7W Gd3 Gd1 95.58(16) . .
O7W Gd3 Gd2 93.98(19) . .
O7W Gd3 Gd4 150.35(19) . .
O7W Gd3 O3W 71.2(3) . .
O3 Gd3 Gd1 37.78(16) . .
O3 Gd3 Gd2 78.08(16) . .
O3 Gd3 Gd4 36.07(15) . .
O3 Gd3 O3W 131.8(2) . .
O3 Gd3 O7W 130.1(2) . .
O4 Gd3 Gd1 77.04(15) . .
O4 Gd3 Gd2 38.33(16) . .
O4 Gd3 Gd4 35.53(15) . .
O4 Gd3 O3W 136.9(2) . .
O4 Gd3 O7W 129.0(2) . .
O4 Gd3 O3 69.3(2) . .
O9 Gd3 Gd1 130.85(18) . .
O9 Gd3 Gd2 72.41(17) . .
O9 Gd3 Gd4 108.68(17) . .
O9 Gd3 O1 95.5(2) . .
O9 Gd3 O3W 78.0(2) . .
O9 Gd3 O7W 73.7(2) . .
O9 Gd3 O3 143.6(2) . .
O9 Gd3 O4 74.3(2) . .
O9 Gd3 O12 92.7(2) . .
O12 Gd3 Gd1 120.31(17) . .
O12 Gd3 Gd2 117.99(18) . .
O12 Gd3 Gd4 69.54(18) . .
O12 Gd3 O1 146.7(2) . .
O12 Gd3 O3W 69.2(3) . .
O12 Gd3 O7W 140.0(3) . .
O12 Gd3 O3 82.6(2) . .
O12 Gd3 O4 79.7(2) . .
O16 Gd3 Gd1 65.1(2) . .
O16 Gd3 Gd2 121.1(3) . .
O16 Gd3 Gd4 108.5(2) . .
O16 Gd3 O1 85.1(3) . .
O16 Gd3 O3W 79.6(3) . .
O16 Gd3 O7W 70.2(3) . .
O16 Gd3 O3 72.5(3) . .
O16 Gd3 O4 139.8(3) . .
O16 Gd3 O9 142.0(3) . .
O16 Gd3 O12 107.4(3) . .
Gd1 Gd4 Gd2 60.162(13) . .
Gd1 Gd4 Gd3 59.930(13) . .
Gd3 Gd4 Gd2 59.560(13) . .
O2 Gd4 Gd1 37.98(15) . .
O2 Gd4 Gd2 36.43(15) . .
O2 Gd4 Gd3 77.39(16) . .
O2 Gd4 O3 72.5(2) . .
O2 Gd4 O11 84.8(2) . 3_658
O2 Gd4 N3 140.1(3) . .
O3 Gd4 Gd1 37.32(16) . .
O3 Gd4 Gd2 78.20(16) . .
O3 Gd4 Gd3 37.60(15) . .
O3 Gd4 N3 132.4(2) . .
O4 Gd4 Gd1 77.80(15) . .
O4 Gd4 Gd2 37.16(16) . .
O4 Gd4 Gd3 36.69(15) . .
O4 Gd4 O2 71.0(2) . .
O4 Gd4 O3 71.9(2) . .
O4 Gd4 O5 83.5(2) . .
O4 Gd4 O11 82.5(2) . 3_658
O4 Gd4 N3 139.4(2) . .
O5 Gd4 Gd1 119.78(18) . .
O5 Gd4 Gd2 120.60(17) . .
O5 Gd4 Gd3 71.15(17) . .
O5 Gd4 O2 148.5(2) . .
O5 Gd4 O3 82.5(2) . .
O5 Gd4 O11 110.4(2) . 3_658
O5 Gd4 N3 71.3(3) . .
O11 Gd4 Gd1 122.80(17) 3_658 .
O11 Gd4 Gd2 71.95(17) 3_658 .
O11 Gd4 Gd3 119.23(17) 3_658 .
O11 Gd4 O3 150.0(2) 3_658 .
O11 Gd4 N3 77.4(2) 3_658 .
O15 Gd4 Gd1 71.47(17) . .
O15 Gd4 Gd2 119.09(17) . .
O15 Gd4 Gd3 122.69(18) . .
O15 Gd4 O2 82.7(2) . .
O15 Gd4 O3 85.2(2) . .
O15 Gd4 O4 149.1(2) . .
O15 Gd4 O5 114.4(2) . .
O15 Gd4 O11 111.6(3) . 3_658
O15 Gd4 N3 71.5(2) . .
N3 Gd4 Gd1 142.38(17) . .
N3 Gd4 Gd2 149.37(18) . .
N3 Gd4 Gd3 142.3(2) . .
O17 Cl1 O18 112.7(10) . .
O17 Cl1 O19 107.6(7) . .
O18 Cl1 O19 109.3(6) . .
O20 Cl1 O17 107.8(7) . .
O20 Cl1 O18 109.6(7) . .
O20 Cl1 O19 109.8(6) . .
O21 Cl2 O22 105.0(9) . .
O21 Cl2 O24 109.4(9) . .
O23 Cl2 O21 109.8(8) . .
O23 Cl2 O22 112.5(7) . .
O23 Cl2 O24 109.6(6) . .
O24 Cl2 O22 110.4(7) . .
Gd1 O1 H1 112.4 . .
Gd2 O1 Gd1 107.1(3) . .
Gd2 O1 Gd3 106.1(2) . .
Gd2 O1 H1 112.4 . .
Gd3 O1 Gd1 105.9(3) . .
Gd3 O1 H1 112.4 . .
Gd1 O2 H2 112.5 . .
Gd2 O2 Gd1 104.8(2) . .
Gd2 O2 H2 112.5 . .
Gd4 O2 Gd1 105.8(2) . .
Gd4 O2 Gd2 108.3(2) . .
Gd4 O2 H2 112.5 . .
Gd1 O3 Gd3 104.0(2) . .
Gd1 O3 H3 113.1 . .
Gd3 O3 H3 113.1 . .
Gd4 O3 Gd1 106.4(3) . .
Gd4 O3 Gd3 106.3(2) . .
Gd4 O3 H3 113.1 . .
Gd2 O4 H4 112.4 . .
Gd3 O4 Gd2 104.0(2) . .
Gd3 O4 H4 112.4 . .
Gd4 O4 Gd2 107.4(2) . .
Gd4 O4 Gd3 107.8(2) . .
Gd4 O4 H4 112.4 . .
C17 O5 Gd4 135.2(7) . .
C18 O6 Gd1 126.5(7) . .
C22 O7 Gd1 134.8(6) . .
C26 O8 Gd2 138.8(6) . 3_658
C29 O9 Gd3 134.1(7) . .
C29 O10 Gd2 136.3(6) . .
C26 O11 Gd4 134.7(6) . 3_658
C17 O12 Gd3 136.9(7) . .
C22 O13 Gd2 137.8(7) . .
C34 O14 Gd1 136.9(6) . .
C34 O15 Gd4 135.0(7) . .
C18 O16 Gd3 137.5(7) . .
C11 N1 C19 117.7(10) . .
C9 N2 C32 115.6(9) . .
C33 N3 Gd4 126.1(7) . .
C33 N3 C36 115.8(9) . .
C36 N3 Gd4 117.5(6) . .
C13 N4 C35 115.7(9) . .
C6 N5 C15 119.6(11) . .
C2 N6 C21 117.8(12) . .
C2 C1 H1A 121.5 . .
C4 C1 H1A 121.5 . .
C4 C1 C2 117.0(16) . .
N6 C2 C1 124.7(14) . .
N6 C2 H2A 117.6 . .
C1 C2 H2A 117.6 . .
C10 C3 H3A 120.0 . .
C11 C3 H3A 120.0 . .
C11 C3 C10 120.0(13) . .
C1 C4 H4A 119.9 . .
C1 C4 C16 120.2(14) . .
C16 C4 H4A 119.9 . .
C6 C5 H5 121.8 . .
C8 C5 H5 121.8 . .
C8 C5 C6 116.5(14) . .
N5 C6 C5 122.9(13) . .
N5 C6 H6 118.6 . .
C5 C6 H6 118.6 . .
C9 C7 H7 120.8 . .
C9 C7 C14 118.3(12) . .
C14 C7 H7 120.8 . .
C5 C8 H8 119.3 . .
C20 C8 C5 121.4(13) . .
C20 C8 H8 119.3 . .
N2 C9 C7 124.9(12) . .
N2 C9 H9 117.6 . .
C7 C9 H9 117.6 . .
C3 C10 H10 121.2 . .
C31 C10 C3 117.5(11) . .
C31 C10 H10 121.2 . .
N1 C11 C3 122.8(11) . .
N1 C11 H11 118.6 . .
C3 C11 H11 118.6 . .
C13 C12 H12 121.0 . .
C30 C12 H12 121.0 . .
C30 C12 C13 117.9(10) . .
N4 C13 C12 123.8(10) . .
N4 C13 H13 118.1 . .
C12 C13 H13 118.1 . .
C7 C14 H14 120.9 . .
C23 C14 C7 118.3(11) . .
C23 C14 H14 120.9 . .
N5 C15 H15 119.5 . .
N5 C15 C20 121.0(12) . .
C20 C15 H15 119.5 . .
C4 C16 C18 120.8(11) . .
C21 C16 C4 117.4(11) . .
C21 C16 C18 121.7(11) . .
O5 C17 O12 125.8(10) . .
O5 C17 C20 117.4(10) . .
O12 C17 C20 116.8(10) . .
O6 C18 O16 124.9(11) . .
O6 C18 C16 119.3(10) . .
O16 C18 C16 115.6(11) . .
N1 C19 H19 118.6 . .
N1 C19 C31 122.8(11) . .
C31 C19 H19 118.6 . .
C8 C20 C15 118.5(11) . .
C8 C20 C17 122.3(11) . .
C15 C20 C17 119.2(11) . .
N6 C21 C16 122.5(13) . .
N6 C21 H21 118.7 . .
C16 C21 H21 118.7 . .
O7 C22 C23 116.7(8) . .
O13 C22 O7 125.9(10) . .
O13 C22 C23 117.4(9) . .
C14 C23 C22 121.1(9) . .
C14 C23 C32 118.7(10) . .
C32 C23 C22 120.2(9) . .
C25 C24 H24 120.3 . .
C36 C24 H24 120.3 . .
C36 C24 C25 119.4(10) . .
C24 C25 H25 120.6 . .
C27 C25 C24 118.7(10) . .
C27 C25 H25 120.6 . .
O8 C26 O11 125.9(9) . .
O8 C26 C27 117.3(9) . .
O11 C26 C27 116.8(9) . .
C25 C27 C26 121.7(9) . .
C33 C27 C25 118.2(9) . .
C33 C27 C26 120.1(9) . .
C30 C28 C29 122.6(10) . .
C35 C28 C29 120.1(9) . .
C35 C28 C30 117.2(9) . .
O9 C29 C28 115.9(9) . .
O10 C29 O9 126.1(9) . .
O10 C29 C28 117.9(9) . .
C12 C30 C28 119.3(11) . .
C12 C30 H30 120.4 . .
C28 C30 H30 120.4 . .
C10 C31 C34 121.2(9) . .
C19 C31 C10 119.1(10) . .
C19 C31 C34 119.7(10) . .
N2 C32 C23 124.2(10) . .
N2 C32 H32 117.9 . .
C23 C32 H32 117.9 . .
N3 C33 C27 125.2(10) . .
N3 C33 H33 117.4 . .
C27 C33 H33 117.4 . .
O14 C34 C31 117.6(8) . .
O15 C34 O14 125.5(9) . .
O15 C34 C31 116.9(9) . .
N4 C35 C28 126.0(9) . .
N4 C35 H35 117.0 . .
C28 C35 H35 117.0 . .
N3 C36 C24 122.6(9) . .
N3 C36 H36 118.7 . .
C24 C36 H36 118.7 . .

loop_
_geom_bond_atom_site_label_1
_geom_bond_atom_site_label_2
_geom_bond_distance
_geom_bond_site_symmetry_2
Gd1 Gd2 3.8293(7) .
Gd1 Gd3 3.8058(7) .
Gd1 Gd4 3.8009(7) .
Gd1 O1 2.386(6) .
Gd1 O4W 2.535(7) .
Gd1 O5W 2.438(7) .
Gd1 O2 2.431(6) .
Gd1 O3 2.403(7) .
Gd1 O6 2.404(8) .
Gd1 O7 2.367(7) .
Gd1 O14 2.362(7) .
Gd2 Gd3 3.8032(7) .
Gd2 Gd4 3.8388(7) .
Gd2 O1 2.376(7) .
Gd2 O6W 2.448(7) .
Gd2 O8W 2.522(8) .
Gd2 O2 2.401(6) .
Gd2 O4 2.431(7) .
Gd2 O8 2.378(7) 3_658
Gd2 O10 2.407(7) .
Gd2 O13 2.373(7) .
Gd3 Gd4 3.8186(7) .
Gd3 O1 2.382(7) .
Gd3 O3W 2.510(8) .
Gd3 O7W 2.464(7) .
Gd3 O3 2.428(6) .
Gd3 O4 2.396(6) .
Gd3 O9 2.357(6) .
Gd3 O12 2.365(8) .
Gd3 O16 2.335(8) .
Gd4 O2 2.335(6) .
Gd4 O3 2.343(6) .
Gd4 O4 2.331(7) .
Gd4 O5 2.334(7) .
Gd4 O11 2.337(7) 3_658
Gd4 O15 2.320(7) .
Gd4 N3 2.585(9) .
Cl1 O17 1.419(12) .
Cl1 O18 1.420(11) .
Cl1 O19 1.462(10) .
Cl1 O20 1.415(9) .
Cl2 O21 1.420(12) .
Cl2 O22 1.448(11) .
Cl2 O23 1.417(10) .
Cl2 O24 1.442(10) .
O1 H1 1.0000 .
O2 H2 1.0000 .
O3 H3 1.0000 .
O4 H4 1.0000 .
O5 C17 1.254(12) .
O6 C18 1.237(14) .
O7 C22 1.268(12) .
O8 Gd2 2.378(7) 3_658
O8 C26 1.258(12) .
O9 C29 1.265(12) .
O10 C29 1.256(13) .
O11 Gd4 2.337(7) 3_658
O11 C26 1.259(12) .
O12 C17 1.264(13) .
O13 C22 1.239(11) .
O14 C34 1.266(12) .
O15 C34 1.263(11) .
O16 C18 1.296(14) .
N1 C11 1.326(16) .
N1 C19 1.346(14) .
N2 C9 1.326(16) .
N2 C32 1.345(14) .
N3 C33 1.346(12) .
N3 C36 1.357(13) .
N4 C13 1.333(14) .
N4 C35 1.339(12) .
N5 C6 1.327(19) .
N5 C15 1.363(15) .
N6 C2 1.31(2) .
N6 C21 1.342(15) .
C1 H1A 0.9500 .
C1 C2 1.38(3) .
C1 C4 1.37(2) .
C2 H2A 0.9500 .
C3 H3A 0.9500 .
C3 C10 1.385(17) .
C3 C11 1.363(18) .
C4 H4A 0.9500 .
C4 C16 1.401(19) .
C5 H5 0.9500 .
C5 C6 1.41(2) .
C5 C8 1.383(18) .
C6 H6 0.9500 .
C7 H7 0.9500 .
C7 C9 1.375(17) .
C7 C14 1.391(17) .
C8 H8 0.9500 .
C8 C20 1.382(18) .
C9 H9 0.9500 .
C10 H10 0.9500 .
C10 C31 1.381(16) .
C11 H11 0.9500 .
C12 H12 0.9500 .
C12 C13 1.412(17) .
C12 C30 1.388(16) .
C13 H13 0.9500 .
C14 H14 0.9500 .
C14 C23 1.374(16) .
C15 H15 0.9500 .
C15 C20 1.393(16) .
C16 C18 1.475(16) .
C16 C21 1.380(16) .
C17 C20 1.504(15) .
C19 H19 0.9500 .
C19 C31 1.374(14) .
C21 H21 0.9500 .
C22 C23 1.519(14) .
C23 C32 1.381(14) .
C24 H24 0.9500 .
C24 C25 1.387(15) .
C24 C36 1.375(15) .
C25 H25 0.9500 .
C25 C27 1.373(14) .
C26 C27 1.508(13) .
C27 C33 1.362(14) .
C28 C29 1.515(13) .
C28 C30 1.393(15) .
C28 C35 1.379(14) .
C30 H30 0.9500 .
C31 C34 1.497(14) .
C32 H32 0.9500 .
C33 H33 0.9500 .
C35 H35 0.9500 .
C36 H36 0.9500 .
